data_7204957
loop_
_publ_author_name
'Choudhury, Amitava'
'Neeraj, S.'
'Natarajan, Srinivasan'
'Rao, C. N. R.'

_publ_section_title
;
 Transformations of the low-dimensional zinc phosphates to complex
 open-framework structures. Part 2: one-dimensional ladder to two- and
 three-dimensional structures
;
_journal_issue 5
_journal_name_full 'Journal of Materials Chemistry'
_journal_page_first 1537
_journal_paper_doi 10.1039/b010001n
_journal_volume 11
_journal_year 2001
_chemical_formula_sum 'C H N O P Zn'
_chemical_formula_weight 139.37
_chemical_name_systematic
; 
? 
;
_space_group_IT_number 15
_symmetry_cell_setting monoclinic
_symmetry_space_group_name_Hall '-C 2yc'
_symmetry_space_group_name_H-M 'C 1 2/c 1'
_atom_sites_solution_hydrogens geom
_atom_sites_solution_primary direct
_atom_sites_solution_secondary difmap
_audit_creation_method SHELXL
_cell_angle_alpha 90.00
_cell_angle_beta 92.569(2)
_cell_angle_gamma 90.00
_cell_formula_units_Z 16
_cell_length_a 17.2792(7)
_cell_length_b 5.1929(2)
_cell_length_c 20.1154(6)
_cell_measurement_temperature 130(2)
_cell_volume 1803.12(11)
_computing_cell_refinement 'Siemens XSCANS'
_computing_data_collection 'Siemens XSCANS'
_computing_data_reduction 'Siemens SHELXTL'
_computing_molecular_graphics 'Siemens SHELXTL'
_computing_publication_material 'Siemens SHELXTL'
_computing_structure_refinement 'SHELXL-93 (Sheldrick, 1993)'
_computing_structure_solution 'SHELXS-86 (Sheldrick, 1990)'
_diffrn_ambient_temperature 130(2)
_diffrn_measurement_device 'Siemens P4'
_diffrn_measurement_method '\w scans'
_diffrn_radiation_monochromator graphite
_diffrn_radiation_source 'fine-focus sealed tube'
_diffrn_radiation_type MoK\a
_diffrn_radiation_wavelength 0.71073
_diffrn_reflns_av_R_equivalents 0.0527
_diffrn_reflns_av_sigmaI/netI 0.0602
_diffrn_reflns_limit_h_max 19
_diffrn_reflns_limit_h_min -16
_diffrn_reflns_limit_k_max 5
_diffrn_reflns_limit_k_min -5
_diffrn_reflns_limit_l_max 20
_diffrn_reflns_limit_l_min -22
_diffrn_reflns_number 3457
_diffrn_reflns_theta_max 23.28
_diffrn_reflns_theta_min 2.03
_exptl_absorpt_coefficient_mu 5.621
_exptl_absorpt_correction_type none
_exptl_crystal_density_diffrn 2.054
_exptl_crystal_F_000 1072
_refine_diff_density_max 0.757
_refine_diff_density_min -1.061
_refine_diff_density_rms 0.269
_refine_ls_extinction_method none
_refine_ls_goodness_of_fit_all 1.112
_refine_ls_goodness_of_fit_obs 0.947
_refine_ls_matrix_type full
_refine_ls_number_parameters 136
_refine_ls_number_reflns 1281
_refine_ls_number_restraints 0
_refine_ls_restrained_S_all 1.112
_refine_ls_restrained_S_obs 0.947
_refine_ls_R_factor_all 0.0447
_refine_ls_R_factor_obs 0.0369
_refine_ls_shift/esd_max 0.001
_refine_ls_shift/esd_mean 0.000
_refine_ls_structure_factor_coef Fsqd
_refine_ls_weighting_details 'w=1/[\s^2^(Fo^2^)+(0.0683P)^2^+0.0000P] where P=(Fo^2^+2Fc^2^)/3'
_refine_ls_weighting_scheme calc
_refine_ls_wR_factor_all 0.1187
_refine_ls_wR_factor_obs 0.0928
_reflns_number_observed 1099
_reflns_number_total 1281
_reflns_observed_criterion >2sigma(I)
_cod_data_source_file b010001n.txt
_cod_data_source_block datam_compound_VIII
_cod_depositor_comments
;
The following automatic conversions were performed:
'_symmetry_cell_setting' value 'Monoclinic' changed to 'monoclinic'
according to '/home/adriana/struct/CIF-dictionaries/cif_core.dic'
dictionary named 'cif_core.dic' version 2.4.1 from 2010-06-29.

Automatic conversion script
Id: cif_fix_enum 1555 2011-01-17 13:19:09Z saulius 

The following automatic conversions were performed:

'_refine_ls_weighting_scheme' value 'calc
w=1/[\s^2^(Fo^2^)+(0.0683P)^2^+0.0000P] where P=(Fo^2^+2Fc^2^)/3' was
changed to 'calc'. New tag '_refine_ls_weighting_details' was
created. The value of the new tag was set to
'w=1/[\s^2^(Fo^2^)+(0.0683P)^2^+0.0000P] where P=(Fo^2^+2Fc^2^)/3'.

Automatic conversion script
Id: cif_fix_values 3143 2015-03-26 13:38:13Z robertas 
;
_cod_original_sg_symbol_H-M C2/c
_cod_database_code 7204957

loop_
_symmetry_equiv_pos_as_xyz
'x, y, z'
'-x, y, -z+1/2'
'x+1/2, y+1/2, z'
'-x+1/2, y+1/2, -z+1/2'
'-x, -y, -z'
'x, -y, z-1/2'
'-x+1/2, -y+1/2, -z'
'x+1/2, -y+1/2, z-1/2'

loop_
_atom_site_aniso_label
_atom_site_aniso_U_11
_atom_site_aniso_U_22
_atom_site_aniso_U_33
_atom_site_aniso_U_23
_atom_site_aniso_U_13
_atom_site_aniso_U_12
Zn1 0.0125(5) 0.0123(5) 0.0161(5) -0.0011(3) 0.0001(3) 0.0014(3)
Zn2 0.0127(5) 0.0131(5) 0.0165(5) 0.0005(3) -0.0009(3) 0.0010(3)
P1 0.0159(9) 0.0119(10) 0.0114(9) -0.0009(7) -0.0006(7) -0.0014(7)
P2 0.0128(9) 0.0090(9) 0.0127(9) 0.0004(7) 0.0003(7) 0.0005(7)
O1 0.013(2) 0.022(3) 0.032(3) 0.006(2) 0.006(2) 0.006(2)
O2 0.016(2) 0.016(3) 0.019(3) -0.003(2) -0.003(2) 0.002(2)
O3 0.015(2) 0.014(3) 0.027(3) -0.007(2) 0.002(2) -0.002(2)
O4 0.021(2) 0.009(2) 0.018(2) 0.000(2) -0.001(2) -0.003(2)
O5 0.038(3) 0.009(3) 0.024(3) 0.001(2) 0.007(2) -0.002(2)
O6 0.016(2) 0.027(3) 0.017(3) 0.000(2) -0.002(2) -0.002(2)
O7 0.009(2) 0.024(3) 0.024(3) 0.006(2) 0.000(2) 0.003(2)
O8 0.019(3) 0.026(3) 0.018(3) 0.008(2) -0.003(2) -0.005(2)
N1 0.020(3) 0.039(4) 0.036(4) -0.013(3) -0.002(3) 0.003(3)
C2 0.043(7) 0.026(7) 0.046(8) 0.000 -0.016(6) 0.000
C1 0.047(5) 0.028(5) 0.031(5) -0.005(3) -0.012(4) -0.006(4)

loop_
_atom_site_label
_atom_site_type_symbol
_atom_site_fract_x
_atom_site_fract_y
_atom_site_fract_z
_atom_site_U_iso_or_equiv
_atom_site_thermal_displace_type
_atom_site_occupancy
_atom_site_calc_flag
_atom_site_refinement_flags
_atom_site_disorder_group
Zn1 Zn 0.27621(4) 1.16167(14) 0.89972(4) 0.0136(3) Uani 1 d . .
Zn2 Zn 0.43083(4) 1.79625(14) 0.94863(4) 0.0141(3) Uani 1 d . .
P1 P 0.32085(9) 1.6687(3) 0.82560(8) 0.0131(4) Uani 1 d . .
P2 P 0.61371(9) 1.7271(3) 0.97481(8) 0.0115(4) Uani 1 d . .
O1 O 0.1803(3) 1.2815(9) 0.9304(2) 0.0223(11) Uani 1 d . .
O2 O 0.3711(2) 1.1331(8) 0.9567(2) 0.0172(10) Uani 1 d . .
O3 O 0.2585(2) 0.8247(8) 0.8592(2) 0.0188(11) Uani 1 d . .
O4 O 0.2969(2) 1.3827(8) 0.8223(2) 0.0160(10) Uani 1 d . .
O5 O 0.3979(3) 1.5601(9) 1.0146(2) 0.0232(11) Uani 1 d . .
O6 O 0.4011(2) 1.7051(9) 0.8570(2) 0.0200(11) Uani 1 d . .
O7 O 0.5407(2) 1.8585(9) 0.9430(2) 0.0191(11) Uani 1 d . .
O8 O 0.3264(3) 1.7647(9) 0.7511(2) 0.0209(11) Uani 1 d . .
H10 H 0.2830(3) 1.7488(9) 0.7310(2) 0.031 Uiso 1 calc R .
N1 N 0.3995(3) 1.1573(12) 0.6589(3) 0.032(2) Uani 1 d . .
H3 H 0.3719(3) 1.2612(12) 0.6302(3) 0.048 Uiso 1 calc R .
H2 H 0.3665(3) 1.0702(12) 0.6848(3) 0.048 Uiso 1 calc R .
H1 H 0.4275(3) 1.0430(12) 0.6354(3) 0.048 Uiso 1 calc R .
C2 C 0.5000 1.1581(24) 0.7500 0.039(3) Uani 1 d S .
C1 C 0.4527(5) 1.3155(15) 0.7015(4) 0.036(2) Uani 1 d . .
H5 H 0.4220(5) 1.4419(15) 0.7262(4) 0.043 Uiso 1 calc R .
H4 H 0.4877(5) 1.4126(15) 0.6730(4) 0.043 Uiso 1 calc R .
H6 H 0.5250(45) 1.0092(176) 0.7296(41) 0.058(27) Uiso 1 d . .

loop_
_atom_type_symbol
_atom_type_description
_atom_type_scat_dispersion_real
_atom_type_scat_dispersion_imag
_atom_type_scat_source
C C 0.0033 0.0016 'International Tables Vol C Tables 4.2.6.8 and 6.1.1.4'
H H 0.0000 0.0000 'International Tables Vol C Tables 4.2.6.8 and 6.1.1.4'
N N 0.0061 0.0033 'International Tables Vol C Tables 4.2.6.8 and 6.1.1.4'
O O 0.0106 0.0060 'International Tables Vol C Tables 4.2.6.8 and 6.1.1.4'
P P 0.1023 0.0942 'International Tables Vol C Tables 4.2.6.8 and 6.1.1.4'
Zn Zn 0.2839 1.4301 'International Tables Vol C Tables 4.2.6.8 and 6.1.1.4'

loop_
_geom_angle_atom_site_label_1
_geom_angle_atom_site_label_2
_geom_angle_atom_site_label_3
_geom_angle
_geom_angle_site_symmetry_1
_geom_angle_site_symmetry_3
_geom_angle_publ_flag
O1 Zn1 O3 107.9(2) . . ?
O1 Zn1 O2 123.6(2) . . ?
O3 Zn1 O2 106.7(2) . . ?
O1 Zn1 O4 104.9(2) . . ?
O3 Zn1 O4 102.9(2) . . ?
O2 Zn1 O4 109.1(2) . . ?
O5 Zn2 O7 118.2(2) . . ?
O5 Zn2 O6 115.2(2) . . ?
O7 Zn2 O6 101.7(2) . . ?
O5 Zn2 O2 109.1(2) . 1_565 ?
O7 Zn2 O2 111.3(2) . 1_565 ?
O6 Zn2 O2 99.8(2) . 1_565 ?
O6 P1 O3 113.6(3) . 1_565 ?
O6 P1 O4 112.2(3) . . ?
O3 P1 O4 109.6(3) 1_565 . ?
O6 P1 O8 105.2(3) . . ?
O3 P1 O8 109.0(3) 1_565 . ?
O4 P1 O8 106.8(3) . . ?
O1 P2 O5 111.9(3) 3 5_687 ?
O1 P2 O7 107.5(3) 3 . ?
O5 P2 O7 112.4(3) 5_687 . ?
O1 P2 O2 109.3(3) 3 5_687 ?
O5 P2 O2 110.4(3) 5_687 5_687 ?
O7 P2 O2 105.1(2) . 5_687 ?
P2 O1 Zn1 145.8(3) 3_445 . ?
P2 O2 Zn1 125.4(3) 5_687 . ?
P2 O2 Zn2 113.6(2) 5_687 1_545 ?
Zn1 O2 Zn2 115.5(2) . 1_545 ?
P1 O3 Zn1 124.1(3) 1_545 . ?
P1 O4 Zn1 125.6(3) . . ?
P2 O5 Zn2 140.4(3) 5_687 . ?
P1 O6 Zn2 128.6(3) . . ?
P2 O7 Zn2 133.3(3) . . ?
P1 O8 H10 109.5(2) . . ?
C1 N1 H3 109.5(4) . . ?
C1 N1 H2 109.5(4) . . ?
H3 N1 H2 109.5 . . ?
C1 N1 H1 109.5(4) . . ?
H3 N1 H1 109.5 . . ?
H2 N1 H1 109.5 . . ?
C1 C2 C1 113.4(10) . 2_656 ?
C1 C2 H6 113.4(49) . . ?
C1 C2 H6 117.8(48) 2_656 . ?
N1 C1 C2 112.6(7) . . ?
N1 C1 H5 109.1(4) . . ?
C2 C1 H5 109.1(4) . . ?
N1 C1 H4 109.1(4) . . ?
C2 C1 H4 109.1(4) . . ?
H5 C1 H4 107.8 . . ?

loop_
_geom_bond_atom_site_label_1
_geom_bond_atom_site_label_2
_geom_bond_distance
_geom_bond_site_symmetry_2
_geom_bond_publ_flag
Zn1 O1 1.899(5) . ?
Zn1 O3 1.948(4) . ?
Zn1 O2 1.963(4) . ?
Zn1 O4 1.980(4) . ?
Zn2 O5 1.913(4) . ?
Zn2 O7 1.934(4) . ?
Zn2 O6 1.950(4) . ?
Zn2 O2 2.041(4) 1_565 ?
P1 O6 1.509(4) . ?
P1 O3 1.530(5) 1_565 ?
P1 O4 1.542(5) . ?
P1 O8 1.586(5) . ?
P2 O1 1.515(5) 3 ?
P2 O5 1.521(5) 5_687 ?
P2 O7 1.548(4) . ?
P2 O2 1.570(4) 5_687 ?
O1 P2 1.515(5) 3_445 ?
O2 P2 1.570(4) 5_687 ?
O2 Zn2 2.041(4) 1_545 ?
O3 P1 1.530(5) 1_545 ?
O5 P2 1.521(5) 5_687 ?
O8 H10 0.84 . ?
N1 C1 1.477(9) . ?
N1 H3 0.91 . ?
N1 H2 0.91 . ?
N1 H1 0.91 . ?
C2 C1 1.489(10) . ?
C2 C1 1.489(10) 2_656 ?
C2 H6 0.98(8) . ?
C1 H5 0.99 . ?
C1 H4 0.99 . ?
